data_7160207
loop_
_publ_author_name
'He, Kun'
'Zeng, Weikun'
'Yu, Xianglin'
'Zhou, Jun'
'Jin, Yi'

_publ_section_title
;
 Direct synthesis of Enone-Hydrazones under solvent free and additives
 free conditions
;
_journal_name_full 'Organic &amp; Biomolecular Chemistry'
_journal_paper_doi 10.1039/D4OB01578A
_journal_year 2024
_chemical_formula_moiety 'C16 H14 N2 O'
_chemical_formula_sum 'C16 H14 N2 O'
_chemical_formula_weight 250.29
_space_group_crystal_system orthorhombic
_space_group_IT_number 61
_space_group_name_Hall '-P 2ac 2ab'
_space_group_name_H-M_alt 'P b c a'
_atom_sites_solution_hydrogens mixed
_audit_creation_date 2021-12-16
_audit_creation_method
;
Olex2 1.2
(compiled 2014.09.19 svn.r3010 for OlexSys, GUI svn.r4874)
;
_audit_update_record
;
2022-07-15 deposited with the CCDC.	2024-11-06 downloaded from the CCDC.
;
_cell_angle_alpha 90
_cell_angle_beta 90
_cell_angle_gamma 90
_cell_formula_units_Z 8
_cell_length_a 11.568(3)
_cell_length_b 7.6379(19)
_cell_length_c 30.481(7)
_cell_measurement_reflns_used 2020
_cell_measurement_temperature 296(2)
_cell_measurement_theta_max 21.20
_cell_measurement_theta_min 2.21
_cell_volume 2693.2(11)
_computing_molecular_graphics 'Olex2 (Dolomanov et al., 2009)'
_computing_publication_material 'Olex2 (Dolomanov et al., 2009)'
_computing_structure_refinement 'SHELXL-2016/6 (Sheldrick, 2016)'
_computing_structure_solution 'SHELXT 2014/5 (Sheldrick, 2014)'
_diffrn_ambient_temperature 296(2)
_diffrn_measured_fraction_theta_full 1.000
_diffrn_measured_fraction_theta_max 0.998
_diffrn_measurement_device_type 'Bruker APEX-II CCD'
_diffrn_measurement_method '\f and \w scans'
_diffrn_radiation_type MoK\a
_diffrn_radiation_wavelength 0.71073
_diffrn_reflns_av_R_equivalents 0.0454
_diffrn_reflns_av_unetI/netI 0.0390
_diffrn_reflns_Laue_measured_fraction_full 1.000
_diffrn_reflns_Laue_measured_fraction_max 0.998
_diffrn_reflns_limit_h_max 14
_diffrn_reflns_limit_h_min -15
_diffrn_reflns_limit_k_max 8
_diffrn_reflns_limit_k_min -9
_diffrn_reflns_limit_l_max 39
_diffrn_reflns_limit_l_min -34
_diffrn_reflns_number 15473
_diffrn_reflns_point_group_measured_fraction_full 1.000
_diffrn_reflns_point_group_measured_fraction_max 0.998
_diffrn_reflns_theta_full 25.242
_diffrn_reflns_theta_max 27.498
_diffrn_reflns_theta_min 1.336
_diffrn_standards_number 0
_exptl_absorpt_coefficient_mu 0.079
_exptl_absorpt_correction_type none
_exptl_crystal_colour colourless
_exptl_crystal_density_diffrn 1.235
_exptl_crystal_description block
_exptl_crystal_F_000 1056
_exptl_crystal_size_max 0.18
_exptl_crystal_size_mid 0.17
_exptl_crystal_size_min 0.16
_refine_diff_density_max 0.212
_refine_diff_density_min -0.192
_refine_diff_density_rms 0.035
_refine_ls_extinction_method none
_refine_ls_goodness_of_fit_ref 1.043
_refine_ls_hydrogen_treatment mixed
_refine_ls_matrix_type full
_refine_ls_number_parameters 176
_refine_ls_number_reflns 3069
_refine_ls_number_restraints 0
_refine_ls_restrained_S_all 1.043
_refine_ls_R_factor_all 0.0911
_refine_ls_R_factor_gt 0.0548
_refine_ls_shift/su_max 0.000
_refine_ls_shift/su_mean 0.000
_refine_ls_structure_factor_coef Fsqd
_refine_ls_weighting_details 'w=1/[\s^2^(Fo^2^)+(0.1000P)^2^] where P=(Fo^2^+2Fc^2^)/3'
_refine_ls_weighting_scheme calc
_refine_ls_wR_factor_gt 0.1584
_refine_ls_wR_factor_ref 0.1834
_reflns_Friedel_coverage 0.000
_reflns_number_gt 1885
_reflns_number_total 3069
_reflns_threshold_expression 'I > 2\s(I)'
_cod_data_source_file d4ob01578a2.cif
_cod_data_source_block YY
_cod_original_cell_volume 2693.3(11)
_cod_database_code 7160207
_shelx_space_group_comment
;
The symmetry employed for this shelxl refinement is uniquely defined
by the following loop, which should always be used as a source of
symmetry information in preference to the above space-group names.
They are only intended as comments.
;
_olex2_refinement_description
;
1. Others
 Fixed Uiso: H1(0.077) H2(0.082) H3(0.082) H4(0.083) H5(0.073) H7(0.073)
 H8(0.073) H9(0.067) H12(0.069) H13(0.081) H14(0.082) H15(0.081) H16(0.068)
 Fixed X: H1(0.460441) H2(0.47295) H3(0.616813) H4(0.751396) H5(0.741792)
 H7(0.532487) H8(0.767917) H9(0.756744) H12(0.741944) H13(0.726713)
 H14(0.593925) H15(0.47425) H16(0.486607)
 Fixed Y: H1(0.529382) H2(0.433259) H3(0.245857) H4(0.153518) H5(0.246205)
 H7(0.539227) H8(0.34213) H9(0.429292) H12(0.485979) H13(0.560105)
 H14(0.765065) H15(0.895451) H16(0.819186)
 Fixed Z: H1(0.220005) H2(0.147966) H3(0.127167) H4(0.177526) H5(0.249324)
 H7(0.295282) H8(0.383772) H9(0.453202) H12(0.518816) H13(0.591888)
 H14(0.614053) H15(0.563422) H16(0.490306)
;
_shelx_shelxl_version_number 2016/6
_olex2_submission_special_instructions 'No special instructions were received'

loop_
_space_group_symop_operation_xyz
'x, y, z'
'x+1/2, -y+1/2, -z'
'-x, y+1/2, -z+1/2'
'-x+1/2, -y, z+1/2'
'-x, -y, -z'
'-x-1/2, y-1/2, z'
'x, -y-1/2, z-1/2'
'x-1/2, y, -z-1/2'

loop_
_atom_site_label
_atom_site_type_symbol
_atom_site_fract_x
_atom_site_fract_y
_atom_site_fract_z
_atom_site_U_iso_or_equiv
_atom_site_adp_type
_atom_site_occupancy
_atom_site_site_symmetry_order
_atom_site_calc_flag
_atom_site_refinement_flags_posn
_atom_site_refinement_flags_adp
_atom_site_refinement_flags_occupancy
_atom_site_disorder_assembly
_atom_site_disorder_group
O1 O 0.55786(12) 0.67828(18) 0.42281(4) 0.0646(4) Uani 1 1 d . . . . .
N1 N 0.65926(15) 0.4081(2) 0.31705(5) 0.0603(5) Uani 1 1 d . . . . .
N2 N 0.64301(15) 0.4772(2) 0.35867(5) 0.0605(5) Uani 1 1 d . . . . .
C1 C 0.51945(18) 0.4535(3) 0.21175(6) 0.0639(6) Uani 1 1 d . . . . .
H1 H 0.460441 0.529382 0.220005 0.077 Uiso 1 1 calc R U . . .
C2 C 0.52698(19) 0.3955(3) 0.16849(6) 0.0679(6) Uani 1 1 d . . . . .
H2 H 0.472950 0.433259 0.147966 0.082 Uiso 1 1 calc R U . . .
C3 C 0.6126(2) 0.2844(3) 0.15606(7) 0.0683(6) Uani 1 1 d . . . . .
H3 H 0.616813 0.245857 0.127167 0.082 Uiso 1 1 calc R U . . .
C4 C 0.69269(19) 0.2292(3) 0.18618(6) 0.0689(6) Uani 1 1 d . . . . .
H4 H 0.751396 0.153518 0.177526 0.083 Uiso 1 1 calc R U . . .
C5 C 0.68707(17) 0.2848(3) 0.22917(6) 0.0606(5) Uani 1 1 d . . . . .
H5 H 0.741792 0.246205 0.249324 0.073 Uiso 1 1 calc R U . . .
C6 C 0.59989(17) 0.3982(2) 0.24249(6) 0.0543(5) Uani 1 1 d . . . . .
C7 C 0.59043(19) 0.4601(3) 0.28791(6) 0.0610(5) Uani 1 1 d . . . . .
H7 H 0.532487 0.539227 0.295282 0.073 Uiso 1 1 calc R U . . .
C8 C 0.71103(17) 0.4235(3) 0.39080(6) 0.0607(5) Uani 1 1 d . . . . .
H8 H 0.767917 0.342130 0.383772 0.073 Uiso 1 1 calc R U . . .
C9 C 0.70486(16) 0.4770(3) 0.43319(6) 0.0558(5) Uani 1 1 d . . . . .
H9 H 0.756744 0.429292 0.453202 0.067 Uiso 1 1 calc R U . . .
C10 C 0.62325(15) 0.6022(2) 0.44872(5) 0.0471(4) Uani 1 1 d . . . . .
C11 C 0.61712(14) 0.6469(2) 0.49646(5) 0.0453(4) Uani 1 1 d . . . . .
C12 C 0.68780(17) 0.5690(3) 0.52754(6) 0.0572(5) Uani 1 1 d . . . . .
H12 H 0.741944 0.485979 0.518816 0.069 Uiso 1 1 calc R U . . .
C13 C 0.67874(19) 0.6132(3) 0.57134(6) 0.0671(6) Uani 1 1 d . . . . .
H13 H 0.726713 0.560105 0.591888 0.081 Uiso 1 1 calc R U . . .
C14 C 0.59946(19) 0.7349(3) 0.58457(6) 0.0680(6) Uani 1 1 d . . . . .
H14 H 0.593925 0.765065 0.614053 0.082 Uiso 1 1 calc R U . . .
C15 C 0.52811(19) 0.8125(3) 0.55440(6) 0.0676(6) Uani 1 1 d . . . . .
H15 H 0.474250 0.895451 0.563422 0.081 Uiso 1 1 calc R U . . .
C16 C 0.53619(16) 0.7676(3) 0.51055(6) 0.0569(5) Uani 1 1 d . . . . .
H16 H 0.486607 0.819186 0.490306 0.068 Uiso 1 1 calc R U . . .
H1D H 0.5876(19) 0.565(3) 0.3662(6) 0.078(7) Uiso 1 1 d . . . . .

loop_
_atom_site_aniso_label
_atom_site_aniso_U_11
_atom_site_aniso_U_22
_atom_site_aniso_U_33
_atom_site_aniso_U_23
_atom_site_aniso_U_13
_atom_site_aniso_U_12
O1 0.0720(9) 0.0707(10) 0.0510(8) -0.0032(6) -0.0106(6) 0.0156(7)
N1 0.0738(11) 0.0627(11) 0.0443(9) -0.0083(8) 0.0065(8) -0.0007(8)
N2 0.0713(11) 0.0636(11) 0.0466(9) -0.0074(8) -0.0011(8) 0.0058(9)
C1 0.0701(13) 0.0608(13) 0.0607(12) -0.0029(10) -0.0045(10) 0.0047(10)
C2 0.0775(14) 0.0736(14) 0.0527(12) 0.0049(11) -0.0135(10) -0.0166(12)
C3 0.0802(15) 0.0778(15) 0.0469(11) -0.0074(10) 0.0085(10) -0.0193(12)
C4 0.0705(13) 0.0797(16) 0.0565(12) -0.0116(11) 0.0113(10) -0.0003(11)
C5 0.0657(12) 0.0683(14) 0.0478(11) -0.0023(9) 0.0017(9) 0.0039(10)
C6 0.0667(12) 0.0498(11) 0.0464(10) -0.0056(8) 0.0028(9) -0.0046(9)
C7 0.0728(13) 0.0609(13) 0.0494(11) -0.0093(9) 0.0003(9) 0.0037(10)
C8 0.0657(12) 0.0628(13) 0.0534(11) 0.0026(10) 0.0039(9) 0.0064(10)
C9 0.0636(12) 0.0604(12) 0.0434(10) -0.0008(8) -0.0034(8) 0.0066(9)
C10 0.0524(10) 0.0466(10) 0.0424(9) 0.0029(8) -0.0064(8) -0.0063(8)
C11 0.0487(10) 0.0425(10) 0.0448(10) -0.0005(7) -0.0021(8) -0.0068(8)
C12 0.0661(12) 0.0554(12) 0.0501(11) -0.0058(9) -0.0075(9) 0.0051(9)
C13 0.0840(15) 0.0659(14) 0.0515(12) -0.0024(10) -0.0144(10) -0.0018(12)
C14 0.0851(15) 0.0747(15) 0.0442(11) -0.0108(10) 0.0045(10) -0.0105(12)
C15 0.0720(14) 0.0675(14) 0.0632(13) -0.0124(10) 0.0090(11) 0.0067(11)
C16 0.0589(11) 0.0600(12) 0.0517(11) -0.0043(9) -0.0029(9) 0.0038(9)

loop_
_atom_type_symbol
_atom_type_description
_atom_type_scat_dispersion_real
_atom_type_scat_dispersion_imag
_atom_type_scat_source
C C 0.0033 0.0016 'International Tables Vol C Tables 4.2.6.8 and 6.1.1.4'
H H 0.0000 0.0000 'International Tables Vol C Tables 4.2.6.8 and 6.1.1.4'
N N 0.0061 0.0033 'International Tables Vol C Tables 4.2.6.8 and 6.1.1.4'
O O 0.0106 0.0060 'International Tables Vol C Tables 4.2.6.8 and 6.1.1.4'

loop_
_geom_angle_atom_site_label_1
_geom_angle_atom_site_label_2
_geom_angle_atom_site_label_3
_geom_angle
_geom_angle_site_symmetry_1
_geom_angle_site_symmetry_3
_geom_angle_publ_flag
C7 N1 N2 116.12(18) . . ?
N1 N2 H1D 125.3(12) . . ?
C8 N2 N1 118.63(18) . . ?
C8 N2 H1D 116.0(11) . . ?
C2 C1 H1 120.0 . . ?
C6 C1 H1 120.0 . . ?
C6 C1 C2 120.0(2) . . ?
C1 C2 H2 119.7 . . ?
C3 C2 C1 120.53(19) . . ?
C3 C2 H2 119.7 . . ?
C2 C3 H3 120.1 . . ?
C2 C3 C4 119.90(18) . . ?
C4 C3 H3 120.1 . . ?
C3 C4 H4 119.7 . . ?
C3 C4 C5 120.6(2) . . ?
C5 C4 H4 119.7 . . ?
C4 C5 H5 119.9 . . ?
C4 C5 C6 120.23(19) . . ?
C6 C5 H5 119.9 . . ?
C1 C6 C5 118.66(17) . . ?
C1 C6 C7 119.30(19) . . ?
C5 C6 C7 122.04(18) . . ?
N1 C7 C6 121.17(19) . . ?
N1 C7 H7 119.4 . . ?
C6 C7 H7 119.4 . . ?
N2 C8 H8 117.2 . . ?
N2 C8 C9 125.51(19) . . ?
C9 C8 H8 117.2 . . ?
C8 C9 H9 118.2 . . ?
C8 C9 C10 123.59(17) . . ?
C10 C9 H9 118.2 . . ?
O1 C10 C9 120.53(16) . . ?
O1 C10 C11 118.96(16) . . ?
C9 C10 C11 120.50(16) . . ?
C12 C11 C10 122.62(16) . . ?
C16 C11 C10 119.09(16) . . ?
C16 C11 C12 118.28(16) . . ?
C11 C12 H12 119.6 . . ?
C13 C12 C11 120.73(19) . . ?
C13 C12 H12 119.6 . . ?
C12 C13 H13 119.9 . . ?
C14 C13 C12 120.17(19) . . ?
C14 C13 H13 119.9 . . ?
C13 C14 H14 120.0 . . ?
C13 C14 C15 120.04(18) . . ?
C15 C14 H14 120.0 . . ?
C14 C15 H15 120.0 . . ?
C14 C15 C16 120.02(19) . . ?
C16 C15 H15 120.0 . . ?
C11 C16 C15 120.75(18) . . ?
C11 C16 H16 119.6 . . ?
C15 C16 H16 119.6 . . ?

loop_
_geom_bond_atom_site_label_1
_geom_bond_atom_site_label_2
_geom_bond_distance
_geom_bond_site_symmetry_2
_geom_bond_publ_flag
O1 C10 1.238(2) . ?
N1 N2 1.387(2) . ?
N1 C7 1.257(2) . ?
N2 C8 1.322(2) . ?
N2 H1D 0.96(2) . ?
C1 H1 0.9300 . ?
C1 C2 1.394(2) . ?
C1 C6 1.386(3) . ?
C2 H2 0.9300 . ?
C2 C3 1.358(3) . ?
C3 H3 0.9300 . ?
C3 C4 1.371(3) . ?
C4 H4 0.9300 . ?
C4 C5 1.379(3) . ?
C5 H5 0.9300 . ?
C5 C6 1.390(3) . ?
C6 C7 1.467(2) . ?
C7 H7 0.9300 . ?
C8 H8 0.9300 . ?
C8 C9 1.357(2) . ?
C9 H9 0.9300 . ?
C9 C10 1.425(3) . ?
C10 C11 1.496(2) . ?
C11 C12 1.386(2) . ?
C11 C16 1.382(3) . ?
C12 H12 0.9300 . ?
C12 C13 1.381(2) . ?
C13 H13 0.9300 . ?
C13 C14 1.366(3) . ?
C14 H14 0.9300 . ?
C14 C15 1.370(3) . ?
C15 H15 0.9300 . ?
C15 C16 1.383(3) . ?
C16 H16 0.9300 . ?

loop_
_geom_torsion_atom_site_label_1
_geom_torsion_atom_site_label_2
_geom_torsion_atom_site_label_3
_geom_torsion_atom_site_label_4
_geom_torsion
_geom_torsion_site_symmetry_1
_geom_torsion_site_symmetry_2
_geom_torsion_site_symmetry_3
_geom_torsion_site_symmetry_4
_geom_torsion_publ_flag
O1 C10 C11 C12 -179.46(17) . . . . ?
O1 C10 C11 C16 2.1(3) . . . . ?
N1 N2 C8 C9 -179.12(18) . . . . ?
N2 N1 C7 C6 179.18(17) . . . . ?
N2 C8 C9 C10 -0.7(3) . . . . ?
C1 C2 C3 C4 -0.3(3) . . . . ?
C1 C6 C7 N1 177.49(19) . . . . ?
C2 C1 C6 C5 0.0(3) . . . . ?
C2 C1 C6 C7 -179.80(18) . . . . ?
C2 C3 C4 C5 0.3(3) . . . . ?
C3 C4 C5 C6 -0.2(3) . . . . ?
C4 C5 C6 C1 0.0(3) . . . . ?
C4 C5 C6 C7 179.79(19) . . . . ?
C5 C6 C7 N1 -2.3(3) . . . . ?
C6 C1 C2 C3 0.2(3) . . . . ?
C7 N1 N2 C8 178.23(18) . . . . ?
C8 C9 C10 O1 -5.1(3) . . . . ?
C8 C9 C10 C11 176.37(18) . . . . ?
C9 C10 C11 C12 -0.9(3) . . . . ?
C9 C10 C11 C16 -179.35(17) . . . . ?
C10 C11 C12 C13 -179.57(17) . . . . ?
C10 C11 C16 C15 -179.84(17) . . . . ?
C11 C12 C13 C14 0.0(3) . . . . ?
C12 C11 C16 C15 1.6(3) . . . . ?
C12 C13 C14 C15 0.5(3) . . . . ?
C13 C14 C15 C16 0.1(3) . . . . ?
C14 C15 C16 C11 -1.1(3) . . . . ?
C16 C11 C12 C13 -1.1(3) . . . . ?
